data_8103197
loop_
_publ_author_name
'Guang-Chuan Ou'
'Long-Sheng Zou'
'Zhi-Hui Yuan'

_publ_contact_author
;
    'Ou, Guang-Chuan'
;
_publ_section_title
;
 Crystal structure of
 catena-(?2-chromato-O,O')-3,10-bis-n-propyl-1,3,5,8,10,12-hexaazacyclo-tetradecane-nickel(II)
 tetrahydrate, Ni(C14H34N6)(CrO4) &#x2022; 4H2O
;
_journal_issue 4
_journal_name_full 'Zeitschrift f\"ur Kristallographie - New Crystal Structures'
_journal_page_first 543
_journal_volume 226
_journal_year 2011
_chemical_formula_sum 'C14 H42 Cr N6 Ni O8'
_chemical_formula_weight 533.25
_space_group_IT_number 2
_symmetry_cell_setting triclinic
_symmetry_space_group_name_Hall '-P 1'
_symmetry_space_group_name_H-M 'P -1'
_atom_sites_solution_hydrogens geom
_atom_sites_solution_primary direct
_atom_sites_solution_secondary difmap
_audit_creation_method SHELXL-97
_cell_angle_alpha 89.232(6)
_cell_angle_beta 70.670(6)
_cell_angle_gamma 69.433(5)
_cell_formula_units_Z 2
_cell_length_a 10.507(3)
_cell_length_b 10.720(3)
_cell_length_c 12.222(4)
_cell_measurement_reflns_used 2763
_cell_measurement_temperature 173(2)
_cell_measurement_theta_max 0.00
_cell_measurement_theta_min 0.00
_cell_volume 1208.0(6)
_computing_cell_refinement 'Bruker SMART'
_computing_data_collection 'Bruker SMART'
_computing_data_reduction 'Bruker SAINT'
_computing_molecular_graphics 'Bruker SHELXTL'
_computing_publication_material 'Bruker SHELXTL'
_computing_structure_refinement 'SHELXL-97 (Sheldrick, 1997)'
_computing_structure_solution 'SHELXS-97 (Sheldrick, 1990)'
_diffrn_ambient_temperature 173(2)
_diffrn_measured_fraction_theta_full 0.965
_diffrn_measured_fraction_theta_max 0.965
_diffrn_measurement_device_type 'CCD area detector'
_diffrn_measurement_method 'phi and omega scans'
_diffrn_radiation_monochromator graphite
_diffrn_radiation_source 'fine-focus sealed tube'
_diffrn_radiation_type MoK\a
_diffrn_radiation_wavelength 0.71073
_diffrn_reflns_av_R_equivalents 0.0322
_diffrn_reflns_av_sigmaI/netI 0.0616
_diffrn_reflns_limit_h_max 12
_diffrn_reflns_limit_h_min -12
_diffrn_reflns_limit_k_max 12
_diffrn_reflns_limit_k_min -12
_diffrn_reflns_limit_l_max 14
_diffrn_reflns_limit_l_min -12
_diffrn_reflns_number 7339
_diffrn_reflns_theta_full 25.00
_diffrn_reflns_theta_max 25.00
_diffrn_reflns_theta_min 1.78
_diffrn_standards_decay_% 0
_diffrn_standards_interval_count 0
_diffrn_standards_interval_time 0
_diffrn_standards_number 0
_exptl_absorpt_coefficient_mu 1.277
_exptl_absorpt_correction_T_max 0.8618
_exptl_absorpt_correction_T_min 0.6160
_exptl_absorpt_correction_type multi-scan
_exptl_absorpt_process_details 'SADABS (Sheldrick, 1996)'
_exptl_crystal_colour brown
_exptl_crystal_density_diffrn 1.466
_exptl_crystal_density_method 'not measured'
_exptl_crystal_description prism
_exptl_crystal_F_000 568
_exptl_crystal_size_max 0.42
_exptl_crystal_size_mid 0.15
_exptl_crystal_size_min 0.12
_refine_diff_density_max 0.741
_refine_diff_density_min -0.480
_refine_diff_density_rms 0.119
_refine_ls_extinction_method none
_refine_ls_goodness_of_fit_ref 1.067
_refine_ls_hydrogen_treatment constr
_refine_ls_matrix_type full
_refine_ls_number_parameters 276
_refine_ls_number_reflns 4122
_refine_ls_number_restraints 0
_refine_ls_restrained_S_all 1.067
_refine_ls_R_factor_all 0.0721
_refine_ls_R_factor_gt 0.0438
_refine_ls_shift/su_max 0.001
_refine_ls_shift/su_mean 0.000
_refine_ls_structure_factor_coef Fsqd
_refine_ls_weighting_details 'calc w=1/[\s^2^(Fo^2^)+(0.0770P)^2^+0.0000P] where P=(Fo^2^+2Fc^2^)/3'
_refine_ls_weighting_scheme calc
_refine_ls_wR_factor_gt 0.1119
_refine_ls_wR_factor_ref 0.1359
_reflns_number_gt 2938
_reflns_number_total 4122
_reflns_threshold_expression >2sigma(I)
_cod_data_source_file 1267-3485.cff
_cod_data_source_block l0610152m
_cod_depositor_comments
;
The following automatic conversions were performed:

'_symmetry_cell_setting' value 'Triclinic' changed to 'triclinic'
according to /home/saulius/struct/CIF-dictionaries/cif_core.dic
dictionary named 'cif_core.dic' version 2.4.1 from 2010-06-29.

Automatic conversion script
Id: cif_fix_values 1715 2011-07-08 13:25:40Z adriana 
;
_cod_original_cell_volume 1208.0(7)
_cod_original_sg_symbol_H-M P-1
_cod_database_code 8103197

loop_
_symmetry_equiv_pos_as_xyz
'x, y, z'
'-x, -y, -z'

loop_
_atom_site_label
_atom_site_type_symbol
_atom_site_fract_x
_atom_site_fract_y
_atom_site_fract_z
_atom_site_U_iso_or_equiv
_atom_site_adp_type
_atom_site_occupancy
_atom_site_symmetry_multiplicity
_atom_site_calc_flag
_atom_site_refinement_flags
C1 C 0.0783(5) 0.2442(4) 0.3809(4) 0.0217(10) Uani 1 1 d .
H1A H 0.1055 0.1458 0.3796 0.026 Uiso 1 1 calc R
H1B H 0.1304 0.2636 0.3030 0.026 Uiso 1 1 calc R
C2 C -0.0834(5) 0.3115(4) 0.4101(4) 0.0209(10) Uani 1 1 d .
H2A H -0.1127 0.2802 0.3498 0.025 Uiso 1 1 calc R
H2B H -0.1354 0.2886 0.4864 0.025 Uiso 1 1 calc R
C3 C -0.2774(4) 0.5364(4) 0.4687(4) 0.0183(10) Uani 1 1 d .
H3A H -0.3288 0.5113 0.4230 0.022 Uiso 1 1 calc R
H3B H -0.3125 0.5117 0.5484 0.022 Uiso 1 1 calc R
C4 C -0.2753(4) 0.7388(4) 0.5604(4) 0.0203(10) Uani 1 1 d .
H4A H -0.3130 0.7075 0.6368 0.024 Uiso 1 1 calc R
H4B H -0.3229 0.8377 0.5698 0.024 Uiso 1 1 calc R
C5 C -0.2823(5) 0.7323(4) 0.3613(4) 0.0212(10) Uani 1 1 d .
H5A H -0.2962 0.6765 0.3056 0.025 Uiso 1 1 calc R
H5B H -0.1791 0.7229 0.3320 0.025 Uiso 1 1 calc R
C6 C -0.3758(6) 0.8768(5) 0.3656(4) 0.0319(12) Uani 1 1 d .
H6A H -0.3622 0.9328 0.4213 0.038 Uiso 1 1 calc R
H6B H -0.4790 0.8864 0.3944 0.038 Uiso 1 1 calc R
C7 C -0.3392(6) 0.9267(5) 0.2463(5) 0.0400(14) Uani 1 1 d .
H7A H -0.2384 0.9212 0.2191 0.060 Uiso 1 1 calc R
H7B H -0.4039 1.0200 0.2520 0.060 Uiso 1 1 calc R
H7C H -0.3518 0.8709 0.1908 0.060 Uiso 1 1 calc R
C8 C 0.4348(5) 0.7685(4) 0.0882(4) 0.0222(10) Uani 1 1 d .
H8A H 0.3641 0.8604 0.1204 0.027 Uiso 1 1 calc R
H8B H 0.5287 0.7744 0.0406 0.027 Uiso 1 1 calc R
C9 C 0.4527(5) 0.6834(4) 0.1874(4) 0.0210(10) Uani 1 1 d .
H9A H 0.4908 0.7226 0.2365 0.025 Uiso 1 1 calc R
H9B H 0.3576 0.6814 0.2372 0.025 Uiso 1 1 calc R
C10 C 0.5537(5) 0.4467(4) 0.2210(4) 0.0223(10) Uani 1 1 d .
H10A H 0.5796 0.4749 0.2850 0.027 Uiso 1 1 calc R
H10B H 0.4539 0.4472 0.2556 0.027 Uiso 1 1 calc R
C11 C 0.8063(5) 0.2945(4) 0.1285(4) 0.0221(10) Uani 1 1 d .
H11A H 0.8215 0.3558 0.1784 0.026 Uiso 1 1 calc R
H11B H 0.8313 0.3207 0.0484 0.026 Uiso 1 1 calc R
C12 C 0.9078(5) 0.1511(5) 0.1265(5) 0.0317(12) Uani 1 1 d .
H12A H 0.8799 0.1230 0.2057 0.038 Uiso 1 1 calc R
H12B H 0.8967 0.0902 0.0732 0.038 Uiso 1 1 calc R
C13 C 1.0647(5) 0.1382(5) 0.0871(5) 0.0371(13) Uani 1 1 d .
H13A H 1.0957 0.1568 0.0058 0.056 Uiso 1 1 calc R
H13B H 1.1251 0.0469 0.0935 0.056 Uiso 1 1 calc R
H13C H 1.0751 0.2025 0.1366 0.056 Uiso 1 1 calc R
C14 C 0.3913(5) 0.7567(4) -0.0968(4) 0.0213(10) Uani 1 1 d .
H14A H 0.3291 0.8531 -0.0816 0.026 Uiso 1 1 calc R
H14B H 0.4924 0.7497 -0.1384 0.026 Uiso 1 1 calc R
Cr1 Cr 0.14928(7) 0.54891(6) 0.20274(6) 0.0161(2) Uani 1 1 d .
N1 N 0.1180(4) 0.2961(3) 0.4704(3) 0.0182(8) Uani 1 1 d .
H1C H 0.0855 0.2594 0.5387 0.022 Uiso 1 1 calc R
N2 N -0.1208(4) 0.4580(3) 0.4148(3) 0.0142(8) Uani 1 1 d .
H2C H -0.0899 0.4787 0.3387 0.017 Uiso 1 1 calc R
N3 N -0.3158(4) 0.6825(3) 0.4759(3) 0.0207(9) Uani 1 1 d .
N4 N 0.3823(4) 0.7032(3) 0.0157(3) 0.0185(8) Uani 1 1 d .
H4C H 0.2855 0.7177 0.0570 0.022 Uiso 1 1 calc R
N5 N 0.5545(4) 0.5463(3) 0.1362(3) 0.0171(8) Uani 1 1 d .
H5C H 0.6476 0.5477 0.1061 0.020 Uiso 1 1 calc R
N6 N 0.6520(4) 0.3102(3) 0.1725(3) 0.0186(8) Uani 1 1 d .
Ni1 Ni 0.0000 0.5000 0.5000 0.0140(2) Uani 1 2 d S
Ni2 Ni 0.5000 0.5000 0.0000 0.0145(2) Uani 1 2 d S
O1 O 0.1370(3) 0.5293(3) 0.3400(3) 0.0217(7) Uani 1 1 d .
O2 O 0.3182(3) 0.4693(3) 0.1147(3) 0.0178(7) Uani 1 1 d .
O3 O 0.1025(3) 0.7091(3) 0.1857(3) 0.0241(7) Uani 1 1 d .
O4 O 0.0401(3) 0.4879(3) 0.1709(3) 0.0219(7) Uani 1 1 d .
O1W O 0.0719(5) 0.8975(4) 0.3547(4) 0.0652(13) Uani 1 1 d .
H1E H 0.0854 0.8469 0.2944 0.098 Uiso 1 1 d R
H1D H -0.0199 0.9293 0.3933 0.098 Uiso 1 1 d R
O2W O 0.2049(4) 0.9561(3) 0.4969(4) 0.0508(11) Uani 1 1 d .
H2E H 0.1906 0.9202 0.4419 0.076 Uiso 1 1 d R
H2D H 0.2545 0.8927 0.5269 0.076 Uiso 1 1 d R
O3W O 0.3799(3) 0.7582(3) 0.5865(3) 0.0339(8) Uani 1 1 d .
H3C H 0.4723 0.7320 0.5500 0.051 Uiso 1 1 d R
H3D H 0.3657 0.7589 0.6600 0.051 Uiso 1 1 d R
O4W O 0.1831(3) 0.3866(3) 0.9266(3) 0.0291(8) Uani 1 1 d .
H4E H 0.1149 0.4321 0.9022 0.044 Uiso 1 1 d R
H4D H 0.1462 0.3846 1.0004 0.044 Uiso 1 1 d R

loop_
_atom_site_aniso_label
_atom_site_aniso_U_11
_atom_site_aniso_U_22
_atom_site_aniso_U_33
_atom_site_aniso_U_23
_atom_site_aniso_U_13
_atom_site_aniso_U_12
C1 0.026(3) 0.021(2) 0.021(3) 0.003(2) -0.011(2) -0.008(2)
C2 0.026(3) 0.023(2) 0.023(3) 0.007(2) -0.015(2) -0.015(2)
C3 0.014(2) 0.029(2) 0.017(3) 0.0050(19) -0.010(2) -0.0095(19)
C4 0.014(2) 0.028(2) 0.016(3) -0.001(2) -0.002(2) -0.0054(19)
C5 0.015(2) 0.032(2) 0.018(3) 0.002(2) -0.008(2) -0.0070(19)
C6 0.037(3) 0.030(3) 0.025(3) 0.005(2) -0.010(3) -0.010(2)
C7 0.057(4) 0.033(3) 0.030(3) 0.014(2) -0.015(3) -0.017(3)
C8 0.022(2) 0.023(2) 0.024(3) 0.002(2) -0.010(2) -0.010(2)
C9 0.020(2) 0.025(2) 0.019(3) -0.005(2) -0.010(2) -0.0060(19)
C10 0.024(3) 0.030(2) 0.012(3) -0.001(2) -0.009(2) -0.007(2)
C11 0.024(3) 0.031(2) 0.017(3) 0.007(2) -0.011(2) -0.014(2)
C12 0.026(3) 0.032(3) 0.036(3) -0.004(2) -0.010(2) -0.009(2)
C13 0.028(3) 0.036(3) 0.041(4) -0.005(3) -0.010(3) -0.006(2)
C14 0.024(3) 0.024(2) 0.021(3) 0.010(2) -0.011(2) -0.012(2)
Cr1 0.0140(4) 0.0243(4) 0.0122(4) 0.0044(3) -0.0053(3) -0.0089(3)
N1 0.020(2) 0.0200(18) 0.017(2) 0.0032(16) -0.0110(17) -0.0059(16)
N2 0.0150(19) 0.0209(18) 0.0094(19) 0.0045(15) -0.0024(16) -0.0116(15)
N3 0.018(2) 0.027(2) 0.016(2) -0.0035(16) -0.0090(17) -0.0043(16)
N4 0.018(2) 0.0232(19) 0.019(2) 0.0038(16) -0.0092(17) -0.0106(16)
N5 0.0154(19) 0.0233(19) 0.015(2) 0.0038(16) -0.0075(17) -0.0080(15)
N6 0.018(2) 0.0232(19) 0.017(2) 0.0092(16) -0.0080(17) -0.0095(16)
Ni1 0.0137(4) 0.0202(4) 0.0116(4) 0.0039(3) -0.0064(3) -0.0083(3)
Ni2 0.0135(4) 0.0198(4) 0.0117(4) 0.0042(3) -0.0055(3) -0.0070(3)
O1 0.0212(17) 0.0365(17) 0.0154(18) 0.0097(14) -0.0094(14) -0.0174(14)
O2 0.0156(16) 0.0230(15) 0.0155(17) 0.0081(13) -0.0025(14) -0.0109(13)
O3 0.0214(17) 0.0254(16) 0.0227(19) 0.0043(14) -0.0064(15) -0.0066(14)
O4 0.0186(16) 0.0331(17) 0.0177(18) 0.0051(14) -0.0062(14) -0.0141(14)
O1W 0.075(3) 0.052(3) 0.064(3) -0.016(2) -0.040(3) -0.002(2)
O2W 0.051(3) 0.043(2) 0.076(3) 0.029(2) -0.044(2) -0.0174(19)
O3W 0.0183(18) 0.054(2) 0.029(2) 0.0166(17) -0.0116(16) -0.0096(16)
O4W 0.0245(18) 0.0402(19) 0.025(2) 0.0029(15) -0.0121(16) -0.0114(15)

loop_
_atom_type_symbol
_atom_type_description
_atom_type_scat_dispersion_real
_atom_type_scat_dispersion_imag
_atom_type_scat_source
C C 0.0033 0.0016 'International Tables Vol C Tables 4.2.6.8 and 6.1.1.4'
H H 0.0000 0.0000 'International Tables Vol C Tables 4.2.6.8 and 6.1.1.4'
N N 0.0061 0.0033 'International Tables Vol C Tables 4.2.6.8 and 6.1.1.4'
O O 0.0106 0.0060 'International Tables Vol C Tables 4.2.6.8 and 6.1.1.4'
Cr Cr 0.3209 0.6236 'International Tables Vol C Tables 4.2.6.8 and 6.1.1.4'
Ni Ni 0.3393 1.1124 'International Tables Vol C Tables 4.2.6.8 and 6.1.1.4'

loop_
_geom_angle_atom_site_label_1
_geom_angle_atom_site_label_2
_geom_angle_atom_site_label_3
_geom_angle
_geom_angle_site_symmetry_1
_geom_angle_site_symmetry_3
N1 C1 C2 108.3(3) . .
N1 C1 H1A 110.0 . .
C2 C1 H1A 110.0 . .
N1 C1 H1B 110.0 . .
C2 C1 H1B 110.0 . .
H1A C1 H1B 108.4 . .
N2 C2 C1 108.7(3) . .
N2 C2 H2A 110.0 . .
C1 C2 H2A 110.0 . .
N2 C2 H2B 110.0 . .
C1 C2 H2B 110.0 . .
H2A C2 H2B 108.3 . .
N3 C3 N2 114.3(3) . .
N3 C3 H3A 108.7 . .
N2 C3 H3A 108.7 . .
N3 C3 H3B 108.7 . .
N2 C3 H3B 108.7 . .
H3A C3 H3B 107.6 . .
N3 C4 N1 114.5(3) . 2_566
N3 C4 H4A 108.6 . .
N1 C4 H4A 108.6 2_566 .
N3 C4 H4B 108.6 . .
N1 C4 H4B 108.6 2_566 .
H4A C4 H4B 107.6 . .
N3 C5 C6 112.5(4) . .
N3 C5 H5A 109.1 . .
C6 C5 H5A 109.1 . .
N3 C5 H5B 109.1 . .
C6 C5 H5B 109.1 . .
H5A C5 H5B 107.8 . .
C5 C6 C7 111.8(4) . .
C5 C6 H6A 109.3 . .
C7 C6 H6A 109.3 . .
C5 C6 H6B 109.3 . .
C7 C6 H6B 109.3 . .
H6A C6 H6B 107.9 . .
C6 C7 H7A 109.5 . .
C6 C7 H7B 109.5 . .
H7A C7 H7B 109.5 . .
C6 C7 H7C 109.5 . .
H7A C7 H7C 109.5 . .
H7B C7 H7C 109.5 . .
N4 C8 C9 107.7(3) . .
N4 C8 H8A 110.2 . .
C9 C8 H8A 110.2 . .
N4 C8 H8B 110.2 . .
C9 C8 H8B 110.2 . .
H8A C8 H8B 108.5 . .
N5 C9 C8 108.5(3) . .
N5 C9 H9A 110.0 . .
C8 C9 H9A 110.0 . .
N5 C9 H9B 110.0 . .
C8 C9 H9B 110.0 . .
H9A C9 H9B 108.4 . .
N6 C10 N5 114.7(4) . .
N6 C10 H10A 108.6 . .
N5 C10 H10A 108.6 . .
N6 C10 H10B 108.6 . .
N5 C10 H10B 108.6 . .
H10A C10 H10B 107.6 . .
N6 C11 C12 112.7(4) . .
N6 C11 H11A 109.1 . .
C12 C11 H11A 109.1 . .
N6 C11 H11B 109.1 . .
C12 C11 H11B 109.1 . .
H11A C11 H11B 107.8 . .
C13 C12 C11 112.0(4) . .
C13 C12 H12A 109.2 . .
C11 C12 H12A 109.2 . .
C13 C12 H12B 109.2 . .
C11 C12 H12B 109.2 . .
H12A C12 H12B 107.9 . .
C12 C13 H13A 109.5 . .
C12 C13 H13B 109.5 . .
H13A C13 H13B 109.5 . .
C12 C13 H13C 109.5 . .
H13A C13 H13C 109.5 . .
H13B C13 H13C 109.5 . .
N6 C14 N4 114.6(3) 2_665 .
N6 C14 H14A 108.6 2_665 .
N4 C14 H14A 108.6 . .
N6 C14 H14B 108.6 2_665 .
N4 C14 H14B 108.6 . .
H14A C14 H14B 107.6 . .
O3 Cr1 O4 109.89(15) . .
O3 Cr1 O2 108.59(15) . .
O4 Cr1 O2 109.90(14) . .
O3 Cr1 O1 109.61(15) . .
O4 Cr1 O1 108.94(15) . .
O2 Cr1 O1 109.91(15) . .
C1 N1 C4 113.8(3) . 2_566
C1 N1 Ni1 105.4(2) . .
C4 N1 Ni1 113.9(3) 2_566 .
C1 N1 H1C 107.8 . .
C4 N1 H1C 107.8 2_566 .
Ni1 N1 H1C 107.8 . .
C3 N2 C2 113.8(3) . .
C3 N2 Ni1 113.1(2) . .
C2 N2 Ni1 105.7(2) . .
C3 N2 H2C 108.0 . .
C2 N2 H2C 108.0 . .
Ni1 N2 H2C 108.0 . .
C4 N3 C5 115.1(3) . .
C4 N3 C3 115.3(3) . .
C5 N3 C3 113.4(3) . .
C14 N4 C8 113.3(3) . .
C14 N4 Ni2 113.8(3) . .
C8 N4 Ni2 105.7(2) . .
C14 N4 H4C 107.9 . .
C8 N4 H4C 107.9 . .
Ni2 N4 H4C 107.9 . .
C9 N5 C10 113.6(3) . .
C9 N5 Ni2 106.1(2) . .
C10 N5 Ni2 112.3(2) . .
C9 N5 H5C 108.2 . .
C10 N5 H5C 108.2 . .
Ni2 N5 H5C 108.2 . .
C14 N6 C10 115.2(3) 2_665 .
C14 N6 C11 115.1(3) 2_665 .
C10 N6 C11 113.5(3) . .
N2 Ni1 N2 180.0 . 2_566
N2 Ni1 N1 94.35(12) . 2_566
N2 Ni1 N1 85.65(12) 2_566 2_566
N2 Ni1 N1 85.65(12) . .
N2 Ni1 N1 94.35(12) 2_566 .
N1 Ni1 N1 180.0 2_566 .
N2 Ni1 O1 89.57(12) . .
N2 Ni1 O1 90.43(12) 2_566 .
N1 Ni1 O1 88.91(13) 2_566 .
N1 Ni1 O1 91.09(13) . .
N2 Ni1 O1 90.43(12) . 2_566
N2 Ni1 O1 89.57(12) 2_566 2_566
N1 Ni1 O1 91.09(13) 2_566 2_566
N1 Ni1 O1 88.91(13) . 2_566
O1 Ni1 O1 180.00(16) . 2_566
N5 Ni2 N5 180.00(9) . 2_665
N5 Ni2 N4 85.67(13) . .
N5 Ni2 N4 94.33(13) 2_665 .
N5 Ni2 N4 94.33(13) . 2_665
N5 Ni2 N4 85.67(13) 2_665 2_665
N4 Ni2 N4 180.0 . 2_665
N5 Ni2 O2 88.55(13) . 2_665
N5 Ni2 O2 91.45(13) 2_665 2_665
N4 Ni2 O2 89.19(13) . 2_665
N4 Ni2 O2 90.81(13) 2_665 2_665
N5 Ni2 O2 91.45(13) . .
N5 Ni2 O2 88.55(13) 2_665 .
N4 Ni2 O2 90.81(13) . .
N4 Ni2 O2 89.19(13) 2_665 .
O2 Ni2 O2 180.000(1) 2_665 .
Cr1 O1 Ni1 142.25(16) . .
Cr1 O2 Ni2 142.84(16) . .
H1E O1W H1D 107.1 . .
H2E O2W H2D 107.9 . .
H3C O3W H3D 107.4 . .
H4E O4W H4D 108.4 . .

loop_
_geom_bond_atom_site_label_1
_geom_bond_atom_site_label_2
_geom_bond_distance
_geom_bond_site_symmetry_2
C1 N1 1.470(5) .
C1 C2 1.510(6) .
C1 H1A 0.9900 .
C1 H1B 0.9900 .
C2 N2 1.475(5) .
C2 H2A 0.9900 .
C2 H2B 0.9900 .
C3 N3 1.469(5) .
C3 N2 1.474(5) .
C3 H3A 0.9900 .
C3 H3B 0.9900 .
C4 N3 1.449(5) .
C4 N1 1.473(5) 2_566
C4 H4A 0.9900 .
C4 H4B 0.9900 .
C5 N3 1.469(6) .
C5 C6 1.505(6) .
C5 H5A 0.9900 .
C5 H5B 0.9900 .
C6 C7 1.521(7) .
C6 H6A 0.9900 .
C6 H6B 0.9900 .
C7 H7A 0.9800 .
C7 H7B 0.9800 .
C7 H7C 0.9800 .
C8 N4 1.481(5) .
C8 C9 1.528(6) .
C8 H8A 0.9900 .
C8 H8B 0.9900 .
C9 N5 1.474(5) .
C9 H9A 0.9900 .
C9 H9B 0.9900 .
C10 N6 1.454(5) .
C10 N5 1.479(6) .
C10 H10A 0.9900 .
C10 H10B 0.9900 .
C11 N6 1.477(5) .
C11 C12 1.528(6) .
C11 H11A 0.9900 .
C11 H11B 0.9900 .
C12 C13 1.512(7) .
C12 H12A 0.9900 .
C12 H12B 0.9900 .
C13 H13A 0.9800 .
C13 H13B 0.9800 .
C13 H13C 0.9800 .
C14 N6 1.450(5) 2_665
C14 N4 1.469(6) .
C14 H14A 0.9900 .
C14 H14B 0.9900 .
Cr1 O3 1.643(3) .
Cr1 O4 1.650(3) .
Cr1 O2 1.653(3) .
Cr1 O1 1.656(3) .
N1 C4 1.473(5) 2_566
N1 Ni1 2.065(3) .
N1 H1C 0.9300 .
N2 Ni1 2.047(3) .
N2 H2C 0.9300 .
N4 Ni2 2.067(3) .
N4 H4C 0.9300 .
N5 Ni2 2.048(3) .
N5 H5C 0.9300 .
N6 C14 1.450(5) 2_665
Ni1 N2 2.047(3) 2_566
Ni1 N1 2.065(3) 2_566
Ni1 O1 2.105(3) .
Ni1 O1 2.105(3) 2_566
Ni2 N5 2.048(3) 2_665
Ni2 N4 2.067(3) 2_665
Ni2 O2 2.093(3) 2_665
Ni2 O2 2.093(3) .
O1W H1E 0.8622 .
O1W H1D 0.8610 .
O2W H2E 0.8576 .
O2W H2D 0.8602 .
O3W H3C 0.8637 .
O3W H3D 0.8600 .
O4W H4E 0.8563 .
O4W H4D 0.8589 .

loop_
_geom_hbond_atom_site_label_D
_geom_hbond_atom_site_label_H
_geom_hbond_atom_site_label_A
_geom_hbond_distance_DH
_geom_hbond_distance_HA
_geom_hbond_distance_DA
_geom_hbond_angle_DHA
_geom_hbond_site_symmetry_A
N2 H2C O4 0.93 2.08 2.977(5) 162.4 .
N4 H4C O3 0.93 2.07 2.965(5) 160.3 .
N5 H5C O4W 0.93 2.05 2.947(5) 160.4 2_666
O1W H1E O3 0.86 1.92 2.768(5) 167.2 .
O1W H1D O2W 0.86 1.93 2.755(6) 159.8 2_576
O2W H2E O1W 0.86 1.96 2.761(5) 154.2 .
O2W H2D O3W 0.86 1.90 2.759(5) 174.3 .
O3W H3C N3 0.86 1.98 2.838(5) 175.3 1_655
O3W H3D N6 0.86 2.14 2.964(5) 160.5 2_666
O4W H4E O4 0.86 2.04 2.885(4) 170.8 2_566
O4W H4D O4 0.86 2.11 2.885(5) 149.1 1_556

loop_
_geom_torsion_atom_site_label_1
_geom_torsion_atom_site_label_2
_geom_torsion_atom_site_label_3
_geom_torsion_atom_site_label_4
_geom_torsion
_geom_torsion_site_symmetry_1
_geom_torsion_site_symmetry_4
N1 C1 C2 N2 58.0(5) . .
N3 C5 C6 C7 179.8(4) . .
N4 C8 C9 N5 57.8(4) . .
N6 C11 C12 C13 -177.0(4) . .
C2 C1 N1 C4 -167.6(4) . 2_566
C2 C1 N1 Ni1 -42.1(4) . .
N3 C3 N2 C2 178.9(3) . .
N3 C3 N2 Ni1 58.2(4) . .
C1 C2 N2 C3 -166.5(3) . .
C1 C2 N2 Ni1 -41.8(4) . .
N1 C4 N3 C5 -65.2(5) 2_566 .
N1 C4 N3 C3 69.7(5) 2_566 .
C6 C5 N3 C4 -69.4(5) . .
C6 C5 N3 C3 154.8(4) . .
N2 C3 N3 C4 -71.3(5) . .
N2 C3 N3 C5 64.4(4) . .
N6 C14 N4 C8 176.8(3) 2_665 .
N6 C14 N4 Ni2 56.0(4) 2_665 .
C9 C8 N4 C14 -167.1(3) . .
C9 C8 N4 Ni2 -41.9(4) . .
C8 C9 N5 C10 -165.9(3) . .
C8 C9 N5 Ni2 -42.1(4) . .
N6 C10 N5 C9 179.4(3) . .
N6 C10 N5 Ni2 59.0(4) . .
N5 C10 N6 C14 -71.8(5) . 2_665
N5 C10 N6 C11 63.9(5) . .
C12 C11 N6 C14 -68.6(5) . 2_665
C12 C11 N6 C10 155.6(4) . .
C3 N2 Ni1 N2 131(100) . 2_566
C2 N2 Ni1 N2 6(100) . 2_566
C3 N2 Ni1 N1 -40.2(3) . 2_566
C2 N2 Ni1 N1 -165.3(3) . 2_566
C3 N2 Ni1 N1 139.8(3) . .
C2 N2 Ni1 N1 14.7(3) . .
C3 N2 Ni1 O1 -129.1(3) . .
C2 N2 Ni1 O1 105.8(3) . .
C3 N2 Ni1 O1 50.9(3) . 2_566
C2 N2 Ni1 O1 -74.2(3) . 2_566
C1 N1 Ni1 N2 15.2(3) . .
C4 N1 Ni1 N2 140.7(3) 2_566 .
C1 N1 Ni1 N2 -164.8(3) . 2_566
C4 N1 Ni1 N2 -39.3(3) 2_566 2_566
C1 N1 Ni1 N1 11(100) . 2_566
C4 N1 Ni1 N1 136(100) 2_566 2_566
C1 N1 Ni1 O1 -74.3(3) . .
C4 N1 Ni1 O1 51.2(3) 2_566 .
C1 N1 Ni1 O1 105.7(3) . 2_566
C4 N1 Ni1 O1 -128.8(3) 2_566 2_566
C9 N5 Ni2 N5 -113(100) . 2_665
C10 N5 Ni2 N5 12(100) . 2_665
C9 N5 Ni2 N4 14.9(3) . .
C10 N5 Ni2 N4 139.5(3) . .
C9 N5 Ni2 N4 -165.1(3) . 2_665
C10 N5 Ni2 N4 -40.5(3) . 2_665
C9 N5 Ni2 O2 104.2(3) . 2_665
C10 N5 Ni2 O2 -131.2(3) . 2_665
C9 N5 Ni2 O2 -75.8(3) . .
C10 N5 Ni2 O2 48.8(3) . .
C14 N4 Ni2 N5 140.3(3) . .
C8 N4 Ni2 N5 15.3(3) . .
C14 N4 Ni2 N5 -39.7(3) . 2_665
C8 N4 Ni2 N5 -164.7(3) . 2_665
C14 N4 Ni2 N4 -96(100) . 2_665
C8 N4 Ni2 N4 139(100) . 2_665
C14 N4 Ni2 O2 51.7(3) . 2_665
C8 N4 Ni2 O2 -73.3(3) . 2_665
C14 N4 Ni2 O2 -128.3(3) . .
C8 N4 Ni2 O2 106.7(3) . .
O3 Cr1 O1 Ni1 98.9(3) . .
O4 Cr1 O1 Ni1 -21.3(3) . .
O2 Cr1 O1 Ni1 -141.8(3) . .
N2 Ni1 O1 Cr1 12.7(3) . .
N2 Ni1 O1 Cr1 -167.3(3) 2_566 .
N1 Ni1 O1 Cr1 -81.6(3) 2_566 .
N1 Ni1 O1 Cr1 98.4(3) . .
O1 Ni1 O1 Cr1 53(100) 2_566 .
O3 Cr1 O2 Ni2 7.5(3) . .
O4 Cr1 O2 Ni2 127.7(3) . .
O1 Cr1 O2 Ni2 -112.4(3) . .
N5 Ni2 O2 Cr1 79.2(3) . .
N5 Ni2 O2 Cr1 -100.8(3) 2_665 .
N4 Ni2 O2 Cr1 -6.5(3) . .
N4 Ni2 O2 Cr1 173.5(3) 2_665 .
O2 Ni2 O2 Cr1 177(100) 2_665 .
